data_2220853
loop_
_publ_author_name
'Portalone, Gustavo'

_publ_section_title
;
 Redetermination of 2,6-dimethoxybenzoic acid
;
_journal_coeditor_code KP2203
_journal_issue 2
_journal_name_full 'Acta Crystallographica Section E'
_journal_page_first o327
_journal_page_last o328
_journal_paper_doi 10.1107/S1600536809001408
_journal_volume 65
_journal_year 2009
_chemical_formula_iupac 'C9 H10 O4'
_chemical_formula_moiety 'C9 H10 O4'
_chemical_formula_sum 'C9 H10 O4'
_chemical_formula_weight 182.17
_chemical_name_systematic
;
2,6-dimethoxybenzoic acid
;
_space_group_IT_number 19
_symmetry_cell_setting orthorhombic
_symmetry_space_group_name_Hall 'P 2ac 2ab'
_symmetry_space_group_name_H-M 'P 21 21 21'
_atom_sites_solution_hydrogens geom
_atom_sites_solution_primary direct
_atom_sites_solution_secondary difmap
_audit_creation_method SHELXL-97
_cell_angle_alpha 90.00
_cell_angle_beta 90.00
_cell_angle_gamma 90.00
_cell_formula_units_Z 4
_cell_length_a 7.12255(13)
_cell_length_b 8.92296(15)
_cell_length_c 13.79430(18)
_cell_measurement_reflns_used 75565
_cell_measurement_temperature 298(2)
_cell_measurement_theta_max 32.6157
_cell_measurement_theta_min 2.6694
_cell_volume 876.69(2)
_computing_cell_refinement 'CrysAlis RED (Oxford Diffraction, 2006)'
_computing_data_collection 'CrysAlis CCD (Oxford Diffraction, 2006)'
_computing_data_reduction 'CrysAlis RED (Oxford Diffraction, 2006)'
_computing_molecular_graphics 'ORTEP-3 (Farrugia, 1997)'
_computing_publication_material 'WinGX (Farrugia, 1999)'
_computing_structure_refinement 'SHELXL97 (Sheldrick, 2008)'
_computing_structure_solution 'SIR97 (Altomare <i>et al.</i>,  1999)'
_diffrn_ambient_temperature 298(2)
_diffrn_detector_area_resol_mean 16.0696
_diffrn_measured_fraction_theta_full 0.999
_diffrn_measured_fraction_theta_max 0.999
_diffrn_measurement_device_type 'Oxford Diffraction Xcalibur S CCD'
_diffrn_measurement_method '\w and \f'
_diffrn_radiation_monochromator graphite
_diffrn_radiation_source 'Enhance (Mo) X-ray Source'
_diffrn_radiation_type MoK\a
_diffrn_radiation_wavelength 0.71073
_diffrn_reflns_av_R_equivalents 0.0388
_diffrn_reflns_av_sigmaI/netI 0.0054
_diffrn_reflns_limit_h_max 9
_diffrn_reflns_limit_h_min -9
_diffrn_reflns_limit_k_max 11
_diffrn_reflns_limit_k_min -11
_diffrn_reflns_limit_l_max 18
_diffrn_reflns_limit_l_min -18
_diffrn_reflns_number 234729
_diffrn_reflns_theta_full 27.99
_diffrn_reflns_theta_max 27.99
_diffrn_reflns_theta_min 2.72
_diffrn_standards_decay_% 1
_exptl_absorpt_coefficient_mu 0.109
_exptl_absorpt_correction_T_max 0.9990
_exptl_absorpt_correction_T_min 0.9670
_exptl_absorpt_correction_type multi-scan
_exptl_absorpt_process_details
;
(CrysAlis RED; Oxford Diffraction, 2006)
;
_exptl_crystal_colour colourless
_exptl_crystal_density_diffrn 1.380
_exptl_crystal_density_method 'not measured'
_exptl_crystal_description tablets
_exptl_crystal_F_000 384
_exptl_crystal_size_max 0.12
_exptl_crystal_size_mid 0.10
_exptl_crystal_size_min 0.10
_refine_diff_density_max 0.165
_refine_diff_density_min -0.202
_refine_ls_extinction_method none
_refine_ls_goodness_of_fit_ref 1.251
_refine_ls_hydrogen_treatment mixed
_refine_ls_matrix_type full
_refine_ls_number_parameters 129
_refine_ls_number_reflns 1246
_refine_ls_number_restraints 0
_refine_ls_restrained_S_all 1.251
_refine_ls_R_factor_all 0.0425
_refine_ls_R_factor_gt 0.0422
_refine_ls_shift/su_max 0.000
_refine_ls_shift/su_mean 0.000
_refine_ls_structure_factor_coef Fsqd
_refine_ls_weighting_details 'calc w=1/[\s^2^(Fo^2^)+(0.059P)^2^+0.1016P] where P=(Fo^2^+2Fc^2^)/3'
_refine_ls_weighting_scheme calc
_refine_ls_wR_factor_gt 0.1096
_refine_ls_wR_factor_ref 0.1099
_reflns_number_gt 1241
_reflns_number_total 1246
_reflns_threshold_expression I>2\s(I)
_cod_data_source_file kp2203.cif
_cod_data_source_block I
_cod_database_code 2220853
_cod_database_fobs_code 2220853

loop_
_symmetry_equiv_pos_as_xyz
'x, y, z'
'-x+1/2, -y, z+1/2'
'x+1/2, -y+1/2, -z'
'-x, y+1/2, -z+1/2'

loop_
_atom_site_type_symbol
_atom_site_label
_atom_site_fract_x
_atom_site_fract_y
_atom_site_fract_z
_atom_site_U_iso_or_equiv
_atom_site_adp_type
_atom_site_calc_flag
_atom_site_refinement_flags
_atom_site_occupancy
_atom_site_disorder_assembly
_atom_site_disorder_group
O O1 -0.0502(3) 0.05267(15) 0.21547(10) 0.0450(4) Uani d . 1 . .
O O2 -0.0480(3) -0.18967(17) 0.19834(12) 0.0488(4) Uani d . 1 . .
H H2 -0.005(6) -0.272(4) 0.224(2) 0.080(11) Uiso d . 1 . .
O O3 0.3469(2) -0.20799(17) 0.23289(11) 0.0456(4) Uani d . 1 . .
O O4 -0.1001(2) 0.03782(19) 0.42166(10) 0.0523(4) Uani d . 1 . .
C C1 0.1298(3) -0.08417(18) 0.33092(12) 0.0313(4) Uani d . 1 . .
C C2 0.3031(3) -0.1561(2) 0.32308(14) 0.0357(4) Uani d . 1 . .
C C3 0.4215(3) -0.1652(3) 0.40281(17) 0.0499(5) Uani d . 1 . .
H H3 0.5420 -0.2152 0.3977 0.067(8) Uiso calc R 1 . .
C C4 0.3658(4) -0.1025(3) 0.48919(17) 0.0561(6) Uani d . 1 . .
H H4 0.4487 -0.1092 0.5448 0.077(9) Uiso calc R 1 . .
C C5 0.1956(4) -0.0304(3) 0.49927(14) 0.0501(6) Uani d . 1 . .
H H5 0.1605 0.0144 0.5607 0.050(7) Uiso calc R 1 . .
C C6 0.0752(3) -0.0228(2) 0.42020(13) 0.0379(4) Uani d . 1 . .
C C7 0.0046(3) -0.06772(19) 0.24441(13) 0.0324(4) Uani d . 1 . .
C C8 0.4849(4) -0.3237(3) 0.2261(2) 0.0635(7) Uani d . 1 . .
H H8A 0.609 -0.2823 0.2415 0.095 Uiso calc R 1 . .
H H8B 0.486 -0.364 0.1600 0.095 Uiso calc R 1 . .
H H8C 0.4545 -0.4040 0.2722 0.095 Uiso calc R 1 . .
C C9 -0.1665(5) 0.1023(4) 0.5097(2) 0.0737(9) Uani d . 1 . .
H H9A -0.088 0.186 0.5271 0.111 Uiso calc R 1 . .
H H9B -0.163 0.0284 0.5603 0.111 Uiso calc R 1 . .
H H9C -0.293 0.136 0.5010 0.111 Uiso calc R 1 . .

loop_
_atom_site_aniso_label
_atom_site_aniso_U_11
_atom_site_aniso_U_22
_atom_site_aniso_U_33
_atom_site_aniso_U_12
_atom_site_aniso_U_13
_atom_site_aniso_U_23
O1 0.0636(10) 0.0332(7) 0.0383(7) 0.0092(7) -0.0096(7) 0.0031(6)
O2 0.0596(9) 0.0361(8) 0.0508(8) 0.0029(7) -0.0232(8) -0.0080(7)
O3 0.0458(8) 0.0453(8) 0.0458(8) 0.0111(7) 0.0029(7) -0.0009(7)
O4 0.0604(10) 0.0590(9) 0.0374(7) 0.0120(8) 0.0070(7) -0.0056(7)
C1 0.0411(9) 0.0241(7) 0.0287(7) -0.0036(7) -0.0042(7) 0.0020(6)
C2 0.0387(9) 0.0293(8) 0.0392(9) -0.0036(7) -0.0016(8) 0.0048(7)
C3 0.0438(11) 0.0493(11) 0.0566(12) -0.0013(10) -0.0146(10) 0.0096(10)
C4 0.0653(15) 0.0587(13) 0.0442(11) -0.0136(13) -0.0232(11) 0.0081(11)
C5 0.0726(16) 0.0481(11) 0.0297(9) -0.0132(11) -0.0051(10) 0.0000(9)
C6 0.0495(11) 0.0309(8) 0.0333(8) -0.0061(8) 0.0014(8) 0.0026(7)
C7 0.0379(8) 0.0299(8) 0.0295(7) 0.0028(7) -0.0014(7) 0.0002(7)
C8 0.0588(14) 0.0612(15) 0.0704(16) 0.0217(13) 0.0115(14) 0.0042(14)
C9 0.083(2) 0.0840(19) 0.0544(14) 0.0126(18) 0.0152(15) -0.0216(14)

loop_
_atom_type_symbol
_atom_type_description
_atom_type_scat_dispersion_real
_atom_type_scat_dispersion_imag
_atom_type_scat_source
O O 0.0106 0.0000 'International Tables Vol C Tables 4.2.6.8 and 6.1.1.4'
C C 0.0033 0.0000 'International Tables Vol C Tables 4.2.6.8 and 6.1.1.4'
H H 0.0000 0.0000 'International Tables Vol C Tables 4.2.6.8 and 6.1.1.4'

loop_
_geom_angle_atom_site_label_1
_geom_angle_atom_site_label_2
_geom_angle_atom_site_label_3
_geom_angle_site_symmetry_1
_geom_angle_site_symmetry_3
_geom_angle
_geom_angle_publ_flag
C7 O2 H2 . . 114(2) ?
C2 O3 C8 . . 117.56(18) ?
C6 O4 C9 . . 118.6(2) ?
C2 C1 C6 . . 119.51(17) ?
C2 C1 C7 . . 120.69(16) ?
C6 C1 C7 . . 119.77(17) ?
O3 C2 C3 . . 124.32(19) ?
O3 C2 C1 . . 115.42(16) ?
C3 C2 C1 . . 120.20(18) ?
C4 C3 C2 . . 119.2(2) ?
C4 C3 H3 . . 120.4 ?
C2 C3 H3 . . 120.4 ?
C3 C4 C5 . . 122.1(2) ?
C3 C4 H4 . . 119.0 ?
C5 C4 H4 . . 119.0 ?
C4 C5 C6 . . 119.1(2) ?
C4 C5 H5 . . 120.5 ?
C6 C5 H5 . . 120.5 ?
O4 C6 C5 . . 125.03(19) ?
O4 C6 C1 . . 114.99(17) ?
C5 C6 C1 . . 120.0(2) ?
O1 C7 O2 . . 118.91(17) ?
O1 C7 C1 . . 122.81(16) ?
O2 C7 C1 . . 118.28(15) ?
O3 C8 H8A . . 109.5 ?
O3 C8 H8B . . 109.5 ?
H8A C8 H8B . . 109.5 ?
O3 C8 H8C . . 109.5 ?
H8A C8 H8C . . 109.5 ?
H8B C8 H8C . . 109.5 ?
O4 C9 H9A . . 109.5 ?
O4 C9 H9B . . 109.5 ?
H9A C9 H9B . . 109.5 ?
O4 C9 H9C . . 109.5 ?
H9A C9 H9C . . 109.5 ?
H9B C9 H9C . . 109.5 ?

loop_
_geom_bond_atom_site_label_1
_geom_bond_atom_site_label_2
_geom_bond_site_symmetry_2
_geom_bond_distance
_geom_bond_publ_flag
O1 C7 . 1.211(2) ?
O2 C7 . 1.314(2) ?
O2 H2 . 0.87(4) ?
O3 C2 . 1.364(2) ?
O3 C8 . 1.429(3) ?
O4 C6 . 1.361(3) ?
O4 C9 . 1.424(3) ?
C1 C2 . 1.395(3) ?
C1 C6 . 1.403(2) ?
C1 C7 . 1.497(2) ?
C2 C3 . 1.388(3) ?
C3 C4 . 1.375(4) ?
C3 H3 . 0.9700 ?
C4 C5 . 1.379(4) ?
C4 H4 . 0.9700 ?
C5 C6 . 1.389(3) ?
C5 H5 . 0.9700 ?
C8 H8A . 0.9819 ?
C8 H8B . 0.9819 ?
C8 H8C . 0.9819 ?
C9 H9A . 0.9607 ?
C9 H9B . 0.9607 ?
C9 H9C . 0.9607 ?

loop_
_geom_hbond_atom_site_label_D
_geom_hbond_atom_site_label_H
_geom_hbond_atom_site_label_A
_geom_hbond_site_symmetry_A
_geom_hbond_distance_DH
_geom_hbond_distance_HA
_geom_hbond_distance_DA
_geom_hbond_angle_DHA
O2 H2 O1 4_545 0.87(4) 1.82(4) 2.681(2) 172(4)

loop_
_geom_torsion_atom_site_label_1
_geom_torsion_atom_site_label_2
_geom_torsion_atom_site_label_3
_geom_torsion_atom_site_label_4
_geom_torsion_site_symmetry_1
_geom_torsion_site_symmetry_2
_geom_torsion_site_symmetry_3
_geom_torsion_site_symmetry_4
_geom_torsion
_geom_torsion_publ_flag
C8 O3 C2 C3 . . . . 23.9(3) ?
C8 O3 C2 C1 . . . . -159.0(2) ?
C6 C1 C2 O3 . . . . -177.98(16) ?
C7 C1 C2 O3 . . . . 0.1(2) ?
C6 C1 C2 C3 . . . . -0.7(3) ?
C7 C1 C2 C3 . . . . 177.33(18) ?
O3 C2 C3 C4 . . . . 176.9(2) ?
C1 C2 C3 C4 . . . . -0.1(3) ?
C2 C3 C4 C5 . . . . -0.1(4) ?
C3 C4 C5 C6 . . . . 1.0(4) ?
C9 O4 C6 C5 . . . . 1.6(3) ?
C9 O4 C6 C1 . . . . 179.9(2) ?
C4 C5 C6 O4 . . . . 176.4(2) ?
C4 C5 C6 C1 . . . . -1.9(3) ?
C2 C1 C6 O4 . . . . -176.68(16) ?
C7 C1 C6 O4 . . . . 5.2(2) ?
C2 C1 C6 C5 . . . . 1.7(3) ?
C7 C1 C6 C5 . . . . -176.37(17) ?
C2 C1 C7 O1 . . . . -122.8(2) ?
C6 C1 C7 O1 . . . . 55.3(3) ?
C2 C1 C7 O2 . . . . 57.4(3) ?
C6 C1 C7 O2 . . . . -124.5(2) ?

loop_
_cod_related_entry_id
_cod_related_entry_database
_cod_related_entry_code
1 ChemSpider 14381
